data_7210198
loop_
_publ_author_name
'Li, Meng-Yuan'
'Sevov, Slavi C.'

_publ_section_title
;
 Mellitate-based coordination polymers with a recurring motif: controlling
 dimensionality with secondary ligands
;
_journal_issue 25
_journal_name_full CrystEngComm
_journal_page_first 5107
_journal_paper_doi 10.1039/c3ce40442k
_journal_volume 15
_journal_year 2013
_chemical_formula_sum 'C11 H11.5 Co N O9.27'
_chemical_formula_weight 364.39
_chemical_name_common Co-bpy-mellitate
_chemical_name_systematic
;
?
;
_space_group_IT_number 64
_symmetry_cell_setting orthorhombic
_symmetry_space_group_name_Hall '-C 2ac 2'
_symmetry_space_group_name_H-M 'C m c a'
_atom_sites_solution_hydrogens geom
_atom_sites_solution_primary direct
_atom_sites_solution_secondary difmap
_audit_creation_method SHELXL-97
_cell_angle_alpha 90.00
_cell_angle_beta 90.00
_cell_angle_gamma 90.00
_cell_formula_units_Z 16
_cell_length_a 32.197(4)
_cell_length_b 15.2214(16)
_cell_length_c 11.3816(12)
_cell_measurement_reflns_used 4416
_cell_measurement_temperature 120(2)
_cell_measurement_theta_max 23.91
_cell_measurement_theta_min 2.32
_cell_volume 5577.9(11)
_computing_cell_refinement 'Bruker SMART'
_computing_data_collection 'Bruker SMART'
_computing_data_reduction 'Bruker SHELXTL-V5.1'
_computing_molecular_graphics Diamond
_computing_publication_material 'SHELXL-97 (Sheldrick, 1997)'
_computing_structure_refinement 'SHELXL-97 (Sheldrick, 2008)'
_computing_structure_solution 'SHELXS-97 (Sheldrick, 2008)'
_diffrn_ambient_temperature 120(2)
_diffrn_measured_fraction_theta_full 0.991
_diffrn_measured_fraction_theta_max 0.991
_diffrn_measurement_device_type 'CCD area detector'
_diffrn_measurement_method 'phi and omega scans'
_diffrn_radiation_monochromator graphite
_diffrn_radiation_source 'fine-focus sealed tube'
_diffrn_radiation_type MoK\a
_diffrn_radiation_wavelength 0.71073
_diffrn_reflns_av_R_equivalents 0.0696
_diffrn_reflns_av_sigmaI/netI 0.0338
_diffrn_reflns_limit_h_max 40
_diffrn_reflns_limit_h_min -39
_diffrn_reflns_limit_k_max 18
_diffrn_reflns_limit_k_min -19
_diffrn_reflns_limit_l_max 14
_diffrn_reflns_limit_l_min -14
_diffrn_reflns_number 31559
_diffrn_reflns_theta_full 26.56
_diffrn_reflns_theta_max 26.56
_diffrn_reflns_theta_min 2.32
_exptl_absorpt_coefficient_mu 1.281
_exptl_absorpt_correction_T_max 0.9225
_exptl_absorpt_correction_T_min 0.844
_exptl_absorpt_correction_type multi-scan
_exptl_absorpt_process_details 'Blessing, R.H. (1995) Acta Cryst. A51, 33-38'
_exptl_crystal_density_diffrn 1.738
_exptl_crystal_density_meas ?
_exptl_crystal_density_method 'not measured'
_exptl_crystal_F_000 2970
_exptl_crystal_size_max 0.27
_exptl_crystal_size_mid 0.11
_exptl_crystal_size_min 0.06
_refine_diff_density_max 0.749
_refine_diff_density_min -0.498
_refine_diff_density_rms 0.087
_refine_ls_extinction_method none
_refine_ls_goodness_of_fit_ref 1.040
_refine_ls_hydrogen_treatment mixed
_refine_ls_matrix_type full
_refine_ls_number_parameters 231
_refine_ls_number_reflns 2949
_refine_ls_number_restraints 0
_refine_ls_restrained_S_all 1.040
_refine_ls_R_factor_all 0.0513
_refine_ls_R_factor_gt 0.0353
_refine_ls_shift/su_max 0.000
_refine_ls_shift/su_mean 0.000
_refine_ls_structure_factor_coef Fsqd
_refine_ls_weighting_details 'calc w=1/[\s^2^(Fo^2^)+(0.0433P)^2^+16.8121P] where P=(Fo^2^+2Fc^2^)/3'
_refine_ls_weighting_scheme calc
_refine_ls_wR_factor_gt 0.0849
_refine_ls_wR_factor_ref 0.0927
_reflns_number_gt 2354
_reflns_number_total 2949
_reflns_threshold_expression >2sigma(I)
_cod_data_source_file c3ce40442k.txt
_cod_data_source_block 2
_cod_depositor_comments
;
The following automatic conversions were performed:

'_symmetry_cell_setting' value 'Orthorhombic' changed to
'orthorhombic' according to
/home/saulius/struct/CIF-dictionaries/cif_core.dic dictionary named
'cif_core.dic' version 2.4.2 from 2011-04-26.

Automatic conversion script
Id: cif_fix_values 1891 2012-01-12 08:04:46Z andrius 

The following automatic conversions were performed:

'_exptl_crystal_density_meas' value 'not measured' was changed to '?'
- the value is perceived as not measured.

Automatic conversion script
Id: cif_fix_values 3008 2015-01-20 13:52:24Z robertas 
;
_cod_original_cell_volume 5578.0(11)
_cod_original_sg_symbol_H-M 'C mca'
_cod_database_code 7210198

loop_
_symmetry_equiv_pos_as_xyz
'x, y, z'
'-x, -y+1/2, z+1/2'
'-x, y+1/2, -z+1/2'
'x, -y, -z'
'x+1/2, y+1/2, z'
'-x+1/2, -y+1, z+1/2'
'-x+1/2, y+1, -z+1/2'
'x+1/2, -y+1/2, -z'
'-x, -y, -z'
'x, y-1/2, -z-1/2'
'x, -y-1/2, z-1/2'
'-x, y, z'
'-x+1/2, -y+1/2, -z'
'x+1/2, y, -z-1/2'
'x+1/2, -y, z-1/2'
'-x+1/2, y+1/2, z'

loop_
_atom_site_label
_atom_site_type_symbol
_atom_site_fract_x
_atom_site_fract_y
_atom_site_fract_z
_atom_site_U_iso_or_equiv
_atom_site_adp_type
_atom_site_occupancy
_atom_site_symmetry_multiplicity
_atom_site_calc_flag
_atom_site_refinement_flags
Co1 Co 0.0000 0.36101(3) 0.20680(4) 0.01142(14) Uani 1 2 d S
Co2 Co 0.119049(16) 0.5000 0.5000 0.00941(14) Uani 1 2 d S
O1 O 0.06414(6) 0.34757(12) 0.22601(16) 0.0129(4) Uani 1 1 d .
O2 O 0.13148(6) 0.32215(12) 0.20133(17) 0.0127(4) Uani 1 1 d .
H2 H 0.1269 0.2834 0.2523 0.019 Uiso 1 1 calc R
O3 O 0.11860(6) 0.50672(12) 0.31845(16) 0.0146(4) Uani 1 1 d .
O4 O 0.06331(6) 0.58976(13) 0.27256(16) 0.0170(4) Uani 1 1 d .
O5 O 0.12962(6) 0.30062(12) -0.15541(17) 0.0143(4) Uani 1 1 d .
O6 O 0.07799(6) 0.26488(12) -0.03169(17) 0.0158(4) Uani 1 1 d .
O1W O 0.0000 0.4235(2) 0.3637(3) 0.0182(6) Uani 1 2 d S
O2W O 0.0000 0.22947(19) 0.2701(3) 0.0191(7) Uani 1 2 d S
O3W O 0.0000 0.3194(2) 0.0381(3) 0.0270(8) Uani 1 2 d S
O4W O 0.0000 0.4908(2) 0.1324(3) 0.0281(8) Uani 1 2 d S
O5W O 0.06967(6) 0.59340(13) 0.50443(18) 0.0117(4) Uani 1 1 d .
H5WA H 0.0755(11) 0.640(2) 0.526(3) 0.017 Uiso 1 1 d .
H5WB H 0.0640(11) 0.595(2) 0.441(3) 0.017 Uiso 1 1 d .
O6W O 0.2124(7) 0.4091(13) 0.8173(18) 0.125(10) Uiso 0.266(14) 1 d P
N1 N 0.16633(7) 0.59812(16) 0.5075(2) 0.0170(5) Uani 1 1 d .
C1 C 0.09754(8) 0.36216(17) 0.1766(2) 0.0095(5) Uani 1 1 d .
C2 C 0.09381(8) 0.54166(17) 0.2473(2) 0.0105(5) Uani 1 1 d .
C3 C 0.10282(8) 0.31755(17) -0.0776(2) 0.0107(5) Uani 1 1 d .
C4 C 0.10048(8) 0.43284(17) 0.0835(2) 0.0087(5) Uani 1 1 d .
C5 C 0.09992(8) 0.52030(17) 0.1191(2) 0.0104(5) Uani 1 1 d .
C6 C 0.10138(8) 0.41204(17) -0.0363(2) 0.0098(5) Uani 1 1 d .
C7 C 0.16944(11) 0.6588(2) 0.4268(4) 0.0466(12) Uani 1 1 d .
H7A H 0.1485 0.6616 0.3682 0.056 Uiso 1 1 calc R
C8 C 0.20142(11) 0.7193(3) 0.4216(4) 0.0536(13) Uani 1 1 d .
H8A H 0.2016 0.7622 0.3610 0.064 Uiso 1 1 calc R
C9 C 0.23255(9) 0.7182(2) 0.5018(3) 0.0227(7) Uani 1 1 d .
C10 C 0.22813(14) 0.6571(3) 0.5892(3) 0.0609(15) Uani 1 1 d .
H10A H 0.2481 0.6545 0.6507 0.073 Uiso 1 1 calc R
C11 C 0.19528(13) 0.5993(3) 0.5893(3) 0.0517(13) Uani 1 1 d .
H11A H 0.1934 0.5581 0.6517 0.062 Uiso 1 1 calc R
H1WA H -0.0199(14) 0.422(3) 0.405(4) 0.078 Uiso 1 1 d .
H2WA H -0.0198(15) 0.202(3) 0.261(4) 0.078 Uiso 1 1 d .
H3WA H 0.0204(16) 0.298(3) 0.008(4) 0.078 Uiso 1 1 d .
H4WA H -0.0172(15) 0.517(3) 0.159(5) 0.078 Uiso 1 1 d .

loop_
_atom_site_aniso_label
_atom_site_aniso_U_11
_atom_site_aniso_U_22
_atom_site_aniso_U_33
_atom_site_aniso_U_23
_atom_site_aniso_U_13
_atom_site_aniso_U_12
Co1 0.0109(3) 0.0136(3) 0.0097(3) 0.0014(2) 0.000 0.000
Co2 0.0109(3) 0.0099(3) 0.0075(3) 0.00036(19) 0.000 0.000
O1 0.0106(9) 0.0144(10) 0.0137(10) 0.0025(8) 0.0002(8) -0.0003(8)
O2 0.0123(9) 0.0118(10) 0.0141(10) 0.0055(8) 0.0013(8) 0.0011(8)
O3 0.0195(10) 0.0163(10) 0.0079(9) 0.0007(8) -0.0014(8) 0.0063(8)
O4 0.0178(10) 0.0222(11) 0.0109(10) 0.0012(8) 0.0018(8) 0.0087(9)
O5 0.0148(10) 0.0131(10) 0.0149(10) -0.0053(8) 0.0035(8) -0.0007(8)
O6 0.0230(10) 0.0083(9) 0.0161(10) 0.0003(8) 0.0030(8) -0.0023(8)
O1W 0.0124(14) 0.0282(17) 0.0139(15) -0.0044(13) 0.000 0.000
O2W 0.0147(15) 0.0137(15) 0.0290(17) 0.0021(13) 0.000 0.000
O3W 0.0186(16) 0.047(2) 0.0148(15) -0.0106(15) 0.000 0.000
O4W 0.0152(16) 0.034(2) 0.035(2) 0.0183(16) 0.000 0.000
O5W 0.0167(10) 0.0094(9) 0.0088(9) -0.0019(8) -0.0005(8) -0.0013(8)
N1 0.0144(12) 0.0159(12) 0.0206(13) 0.0007(10) 0.0023(10) -0.0030(10)
C1 0.0130(13) 0.0065(12) 0.0090(12) -0.0023(10) -0.0008(10) -0.0003(10)
C2 0.0141(13) 0.0070(12) 0.0105(12) 0.0026(10) 0.0013(10) -0.0028(10)
C3 0.0151(14) 0.0093(13) 0.0076(12) 0.0002(10) -0.0037(10) 0.0015(10)
C4 0.0080(12) 0.0097(13) 0.0084(12) 0.0014(10) 0.0000(10) 0.0001(10)
C5 0.0102(12) 0.0108(13) 0.0101(13) 0.0003(10) -0.0011(10) 0.0017(10)
C6 0.0108(12) 0.0085(13) 0.0100(12) 0.0005(10) 0.0014(10) 0.0009(10)
C7 0.0279(19) 0.038(2) 0.074(3) 0.036(2) -0.0299(19) -0.0176(17)
C8 0.028(2) 0.046(2) 0.087(3) 0.049(2) -0.028(2) -0.0226(18)
C9 0.0179(15) 0.0201(16) 0.0301(17) -0.0009(14) 0.0013(13) -0.0070(13)
C10 0.063(3) 0.092(4) 0.027(2) 0.028(2) -0.027(2) -0.064(3)
C11 0.058(3) 0.079(3) 0.0189(17) 0.0235(19) -0.0181(17) -0.056(2)

loop_
_atom_type_symbol
_atom_type_description
_atom_type_scat_dispersion_real
_atom_type_scat_dispersion_imag
_atom_type_scat_source
C C 0.0033 0.0016 'International Tables Vol C Tables 4.2.6.8 and 6.1.1.4'
H H 0.0000 0.0000 'International Tables Vol C Tables 4.2.6.8 and 6.1.1.4'
N N 0.0061 0.0033 'International Tables Vol C Tables 4.2.6.8 and 6.1.1.4'
O O 0.0106 0.0060 'International Tables Vol C Tables 4.2.6.8 and 6.1.1.4'
Co Co 0.3494 0.9721 'International Tables Vol C Tables 4.2.6.8 and 6.1.1.4'

loop_
_geom_angle_atom_site_label_1
_geom_angle_atom_site_label_2
_geom_angle_atom_site_label_3
_geom_angle
_geom_angle_site_symmetry_1
_geom_angle_site_symmetry_3
O3W Co1 O1W 170.20(14) . .
O3W Co1 O1 93.95(5) . .
O1W Co1 O1 87.34(5) . .
O3W Co1 O1 93.95(5) . 12
O1W Co1 O1 87.34(5) . 12
O1 Co1 O1 163.50(10) . 12
O3W Co1 O2W 91.54(14) . .
O1W Co1 O2W 98.26(13) . .
O1 Co1 O2W 82.66(5) . .
O1 Co1 O2W 82.66(5) 12 .
O3W Co1 O4W 85.03(15) . .
O1W Co1 O4W 85.18(14) . .
O1 Co1 O4W 97.55(5) . .
O1 Co1 O4W 97.55(5) 12 .
O2W Co1 O4W 176.57(14) . .
O3 Co2 O3 179.20(11) . 4_566
O3 Co2 O5W 90.24(8) . 4_566
O3 Co2 O5W 89.16(8) 4_566 4_566
O3 Co2 O5W 89.17(7) . .
O3 Co2 O5W 90.24(8) 4_566 .
O5W Co2 O5W 83.65(11) 4_566 .
O3 Co2 N1 89.98(8) . 4_566
O3 Co2 N1 90.59(8) 4_566 4_566
O5W Co2 N1 93.68(8) 4_566 4_566
O5W Co2 N1 177.19(9) . 4_566
O3 Co2 N1 90.59(8) . .
O3 Co2 N1 89.98(8) 4_566 .
O5W Co2 N1 177.19(9) 4_566 .
O5W Co2 N1 93.68(8) . .
N1 Co2 N1 89.00(13) 4_566 .
C1 O1 Co1 142.88(18) . .
C2 O3 Co2 132.05(18) . .
C7 N1 C11 115.6(3) . .
C7 N1 Co2 121.4(2) . .
C11 N1 Co2 122.8(2) . .
O1 C1 O2 123.9(2) . .
O1 C1 C4 120.1(2) . .
O2 C1 C4 116.0(2) . .
O3 C2 O4 126.5(3) . .
O3 C2 C5 116.7(2) . .
O4 C2 C5 116.7(2) . .
O6 C3 O5 126.9(2) . .
O6 C3 C6 117.5(2) . .
O5 C3 C6 115.6(2) . .
C5 C4 C6 120.0(2) . .
C5 C4 C1 118.4(2) . .
C6 C4 C1 121.5(2) . .
C4 C5 C6 120.6(2) . 4_565
C4 C5 C2 119.3(2) . .
C6 C5 C2 119.9(2) 4_565 .
C5 C6 C4 119.3(2) 4_565 .
C5 C6 C3 119.5(2) 4_565 .
C4 C6 C3 121.2(2) . .
N1 C7 C8 123.9(3) . .
C9 C8 C7 120.9(3) . .
C8 C9 C10 114.9(3) . .
C8 C9 C9 122.2(4) . 13_566
C10 C9 C9 122.8(4) . 13_566
C9 C10 C11 121.0(3) . .
N1 C11 C10 123.5(3) . .

loop_
_geom_bond_atom_site_label_1
_geom_bond_atom_site_label_2
_geom_bond_distance
_geom_bond_site_symmetry_2
Co1 O3W 2.022(3) .
Co1 O1W 2.023(3) .
Co1 O1 2.0869(18) .
Co1 O1 2.0870(18) 12
Co1 O2W 2.128(3) .
Co1 O4W 2.149(3) .
Co2 O3 2.0689(19) .
Co2 O3 2.0689(19) 4_566
Co2 O5W 2.133(2) 4_566
Co2 O5W 2.133(2) .
Co2 N1 2.134(2) 4_566
Co2 N1 2.134(2) .
O1 C1 1.233(3) .
O2 C1 1.282(3) .
O3 C2 1.256(3) .
O4 C2 1.258(3) .
O5 C3 1.263(3) .
O6 C3 1.247(3) .
N1 C7 1.307(4) .
N1 C11 1.318(4) .
C1 C4 1.513(4) .
C2 C5 1.508(4) .
C3 C6 1.514(4) .
C4 C5 1.391(4) .
C4 C6 1.401(4) .
C5 C6 1.396(4) 4_565
C6 C5 1.396(4) 4_565
C7 C8 1.382(5) .
C8 C9 1.356(5) .
C9 C10 1.370(5) .
C9 C9 1.483(6) 13_566
C10 C11 1.375(5) .
